data_7059737
loop_
_publ_author_name
'Podder, Nirmalya'
'Mandal, Sukanta'

_publ_section_title
;
 Aerobic oxidation of 2-aminophenol catalysed by a series of mononuclear
 copper(ii) complexes: phenoxazinone synthase-like activity and
 mechanistic study
;
_journal_issue 29
_journal_name_full 'New Journal of Chemistry'
_journal_page_first 12793
_journal_page_last 12805
_journal_paper_doi 10.1039/D0NJ02558E
_journal_volume 44
_journal_year 2020
_chemical_formula_moiety 'C14 H12 Cl2 Cu N4'
_chemical_formula_sum 'C14 H12 Cl2 Cu N4'
_chemical_formula_weight 370.72
_space_group_crystal_system monoclinic
_space_group_IT_number 14
_space_group_name_Hall '-P 2ybc'
_space_group_name_H-M_alt 'P 1 21/c 1'
_atom_sites_solution_hydrogens mixed
_audit_creation_method SHELXL-2014/7
_audit_update_record
;
2020-06-14 deposited with the CCDC.	2020-06-30 downloaded from the CCDC.
;
_cell_angle_alpha 90
_cell_angle_beta 102.396(10)
_cell_angle_gamma 90
_cell_formula_units_Z 4
_cell_length_a 6.7255(19)
_cell_length_b 23.788(7)
_cell_length_c 9.162(3)
_cell_measurement_reflns_used 2890
_cell_measurement_temperature 120(2)
_cell_measurement_theta_max 26.316
_cell_measurement_theta_min 1.712
_cell_volume 1431.6(8)
_computing_data_collection 'Bruker SMART'
_computing_data_reduction 'Bruker Saint Plus'
_computing_molecular_graphics 'Ortep-3 for Windows ver 2014.1 University of Glasgow 2014'
_computing_publication_material 'SHELXL-2014 (Sheldrick, 2014)'
_computing_structure_refinement 'SHELXL-2014/7 (Sheldrick, 2014)'
_computing_structure_solution 'SHELXS-2014 (Sheldrick, 2014)'
_diffrn_ambient_temperature 120(2)
_diffrn_measured_fraction_theta_full 0.999
_diffrn_measured_fraction_theta_max 0.989
_diffrn_measurement_device_type 'Bruker SMART APEX-II CCD'
_diffrn_measurement_method '\f and \w scans'
_diffrn_radiation_type MoK\a
_diffrn_radiation_wavelength 0.71073
_diffrn_reflns_av_R_equivalents 0.1366
_diffrn_reflns_av_unetI/netI 0.1015
_diffrn_reflns_Laue_measured_fraction_full 0.999
_diffrn_reflns_Laue_measured_fraction_max 0.989
_diffrn_reflns_limit_h_max 8
_diffrn_reflns_limit_h_min -8
_diffrn_reflns_limit_k_max 29
_diffrn_reflns_limit_k_min -29
_diffrn_reflns_limit_l_max 11
_diffrn_reflns_limit_l_min -11
_diffrn_reflns_number 16657
_diffrn_reflns_point_group_measured_fraction_full 0.999
_diffrn_reflns_point_group_measured_fraction_max 0.989
_diffrn_reflns_theta_full 25.242
_diffrn_reflns_theta_max 26.316
_diffrn_reflns_theta_min 1.712
_exptl_absorpt_coefficient_mu 1.895
_exptl_absorpt_correction_T_max 0.827
_exptl_absorpt_correction_T_min 0.779
_exptl_absorpt_correction_type multi-scan
_exptl_absorpt_process_details
;
SADABS-v.2.10 was used for absorption correction.
;
_exptl_crystal_colour green
_exptl_crystal_density_diffrn 1.720
_exptl_crystal_description block
_exptl_crystal_F_000 748
_exptl_crystal_size_max 0.2
_exptl_crystal_size_mid 0.11
_exptl_crystal_size_min 0.1
_refine_diff_density_max 1.339
_refine_diff_density_min -1.093
_refine_diff_density_rms 0.130
_refine_ls_extinction_method none
_refine_ls_goodness_of_fit_ref 1.000
_refine_ls_hydrogen_treatment mixed
_refine_ls_matrix_type full
_refine_ls_number_parameters 195
_refine_ls_number_reflns 2890
_refine_ls_number_restraints 0
_refine_ls_restrained_S_all 1.000
_refine_ls_R_factor_all 0.1064
_refine_ls_R_factor_gt 0.0661
_refine_ls_shift/su_max 0.000
_refine_ls_shift/su_mean 0.000
_refine_ls_structure_factor_coef Fsqd
_refine_ls_weighting_details 'w=1/[\s^2^(Fo^2^)+(0.0940P)^2^] where P=(Fo^2^+2Fc^2^)/3'
_refine_ls_weighting_scheme calc
_refine_ls_wR_factor_gt 0.1539
_refine_ls_wR_factor_ref 0.1730
_reflns_Friedel_coverage 0.000
_reflns_number_gt 1908
_reflns_number_total 2890
_reflns_threshold_expression 'I > 2\s(I)'
_cod_data_source_file d0nj02558e2.cif
_cod_data_source_block complex3
_cod_depositor_comments
;
The following automatic conversions were performed:

data item '_space_group_crystal_system' value 'Monoclinic' was
changed to 'monoclinic' in accordance with the
/home/data/users/saulius/crontab/automatic-downloads/rss-feeds/RSC/lib/dictionaries/cif_core.dic
dictionary named 'cif_core.dic' version 2.4.2 last updated on
2011-04-26.

Automatic conversion script
Id: cif_fix_values 7556 2019-12-06 15:28:31Z antanas 

 Adding full bibliography for 7059736--7059738.cif.

 Adding full bibliography for 7059736--7059738.cif.
;
_cod_original_cell_volume 1431.6(7)
_cod_original_sg_symbol_H-M 'P 21/c'
_cod_database_code 7059737
_shelx_shelxl_version_number 2014/7
_shelx_space_group_comment
;
The symmetry employed for this shelxl refinement is uniquely defined
by the following loop, which should always be used as a source of
symmetry information in preference to the above space-group names.
They are only intended as comments.
;

loop_
_space_group_symop_operation_xyz
'x, y, z'
'-x, y+1/2, -z+1/2'
'-x, -y, -z'
'x, -y-1/2, z-1/2'

loop_
_atom_site_label
_atom_site_type_symbol
_atom_site_fract_x
_atom_site_fract_y
_atom_site_fract_z
_atom_site_U_iso_or_equiv
_atom_site_adp_type
_atom_site_occupancy
_atom_site_site_symmetry_order
_atom_site_calc_flag
_atom_site_refinement_flags_posn
_atom_site_refinement_flags_adp
_atom_site_refinement_flags_occupancy
_atom_site_disorder_assembly
_atom_site_disorder_group
Cu1 Cu 0.61756(9) 0.12869(3) 0.63066(8) 0.0336(3) Uani 1 1 d . . . . .
Cl1 Cl 0.8325(2) 0.14564(6) 0.88959(15) 0.0358(4) Uani 1 1 d . . . . .
Cl2 Cl 0.8331(2) 0.14272(7) 0.47776(17) 0.0402(4) Uani 1 1 d . . . . .
N2 N 0.3759(6) 0.1121(2) 0.7191(5) 0.0320(11) Uani 1 1 d . . . . .
N3 N 0.4721(6) 0.2035(2) 0.5970(5) 0.0347(12) Uani 1 1 d . . . . .
N1 N 0.6409(6) 0.0431(2) 0.6503(5) 0.0353(12) Uani 1 1 d . . . . .
N4 N 0.2229(7) 0.2557(2) 0.6491(5) 0.0360(12) Uani 1 1 d . . . . .
C7 C 0.3608(8) 0.0566(3) 0.7684(6) 0.0326(13) Uani 1 1 d . . . . .
C13 C 0.3338(9) 0.2894(3) 0.5737(6) 0.0372(14) Uani 1 1 d . . . . .
H13 H 0.3092 0.3279 0.5487 0.045 Uiso 1 1 calc R U . . .
C8 C 0.5051(7) 0.0199(2) 0.7272(6) 0.0301(13) Uani 1 1 d . . . . .
C14 C 0.4868(9) 0.2565(3) 0.5418(7) 0.0389(14) Uani 1 1 d . . . . .
H14 H 0.5870 0.2686 0.4897 0.047 Uiso 1 1 calc R U . . .
C11 C 0.3108(8) 0.2043(3) 0.6617(6) 0.0360(14) Uani 1 1 d . . . . .
C10 C 0.2517(8) 0.1537(3) 0.7261(6) 0.0340(13) Uani 1 1 d . . . . .
C6 C 0.2224(8) 0.0362(3) 0.8484(6) 0.0378(15) Uani 1 1 d . . . . .
H6 H 0.1245 0.0605 0.8759 0.045 Uiso 1 1 calc R U . . .
C5 C 0.2299(8) -0.0210(3) 0.8879(6) 0.0380(14) Uani 1 1 d . . . . .
H5 H 0.1386 -0.0346 0.9457 0.046 Uiso 1 1 calc R U . . .
C3 C 0.6489(8) -0.0723(3) 0.7134(7) 0.0401(15) Uani 1 1 d . . . . .
H3 H 0.6517 -0.1115 0.7330 0.048 Uiso 1 1 calc R U . . .
C4 C 0.3633(8) -0.0577(3) 0.8462(6) 0.0408(15) Uani 1 1 d . . . . .
H4 H 0.3618 -0.0963 0.8723 0.049 Uiso 1 1 calc R U . . .
C12 C 0.0505(9) 0.2733(3) 0.7149(7) 0.0414(15) Uani 1 1 d . . . . .
H12A H -0.0299 0.2402 0.7296 0.062 Uiso 1 1 calc R U . . .
H12B H -0.0356 0.2998 0.6475 0.062 Uiso 1 1 calc R U . . .
H12C H 0.1027 0.2915 0.8115 0.062 Uiso 1 1 calc R U . . .
C9 C 0.5058(8) -0.0373(3) 0.7627(6) 0.0366(14) Uani 1 1 d . . . . .
C1 C 0.7750(8) 0.0089(3) 0.6065(6) 0.0391(15) Uani 1 1 d . . . . .
H1 H 0.8681 0.0244 0.5527 0.047 Uiso 1 1 calc R U . . .
C2 C 0.7831(8) -0.0491(3) 0.6373(7) 0.0411(15) Uani 1 1 d . . . . .
H2 H 0.8813 -0.0720 0.6055 0.049 Uiso 1 1 calc R U . . .
H10 H 0.128(9) 0.145(2) 0.776(6) 0.034(15) Uiso 1 1 d . . . . .

loop_
_atom_site_aniso_label
_atom_site_aniso_U_11
_atom_site_aniso_U_22
_atom_site_aniso_U_33
_atom_site_aniso_U_23
_atom_site_aniso_U_13
_atom_site_aniso_U_12
Cu1 0.0310(4) 0.0355(5) 0.0385(4) -0.0003(3) 0.0172(3) -0.0008(3)
Cl1 0.0346(7) 0.0409(9) 0.0359(7) -0.0032(6) 0.0164(6) -0.0034(6)
Cl2 0.0395(8) 0.0461(10) 0.0416(8) -0.0012(7) 0.0233(6) -0.0029(6)
N2 0.029(2) 0.037(3) 0.033(2) -0.002(2) 0.0138(19) -0.002(2)
N3 0.031(2) 0.037(3) 0.039(3) 0.001(2) 0.015(2) -0.002(2)
N1 0.034(2) 0.036(3) 0.038(3) -0.001(2) 0.012(2) 0.000(2)
N4 0.040(3) 0.037(3) 0.035(3) 0.000(2) 0.016(2) 0.002(2)
C7 0.031(3) 0.036(4) 0.032(3) -0.001(3) 0.008(2) -0.003(2)
C13 0.050(3) 0.025(3) 0.039(3) 0.000(3) 0.015(3) -0.004(3)
C8 0.030(3) 0.036(4) 0.026(3) -0.001(3) 0.012(2) -0.002(2)
C14 0.041(3) 0.035(4) 0.044(3) 0.002(3) 0.016(3) -0.005(3)
C11 0.033(3) 0.037(4) 0.040(3) -0.003(3) 0.013(3) -0.002(3)
C10 0.031(3) 0.039(4) 0.034(3) -0.001(3) 0.012(2) 0.001(3)
C6 0.029(3) 0.046(4) 0.042(3) 0.003(3) 0.014(2) 0.001(3)
C5 0.041(3) 0.037(4) 0.040(3) 0.003(3) 0.019(3) 0.002(3)
C3 0.039(3) 0.036(4) 0.046(4) 0.005(3) 0.011(3) 0.005(3)
C4 0.043(3) 0.038(4) 0.044(4) 0.010(3) 0.014(3) -0.009(3)
C12 0.044(3) 0.037(4) 0.048(4) 0.003(3) 0.020(3) 0.011(3)
C9 0.035(3) 0.037(4) 0.038(3) -0.002(3) 0.009(2) 0.001(3)
C1 0.032(3) 0.053(5) 0.036(3) -0.008(3) 0.014(2) 0.003(3)
C2 0.039(3) 0.038(4) 0.048(4) -0.004(3) 0.014(3) 0.009(3)

loop_
_atom_type_symbol
_atom_type_description
_atom_type_scat_dispersion_real
_atom_type_scat_dispersion_imag
_atom_type_scat_source
C C 0.0033 0.0016 'International Tables Vol C Tables 4.2.6.8 and 6.1.1.4'
H H 0.0000 0.0000 'International Tables Vol C Tables 4.2.6.8 and 6.1.1.4'
N N 0.0061 0.0033 'International Tables Vol C Tables 4.2.6.8 and 6.1.1.4'
Cl Cl 0.1484 0.1585 'International Tables Vol C Tables 4.2.6.8 and 6.1.1.4'
Cu Cu 0.3201 1.2651 'International Tables Vol C Tables 4.2.6.8 and 6.1.1.4'

loop_
_geom_angle_atom_site_label_1
_geom_angle_atom_site_label_2
_geom_angle_atom_site_label_3
_geom_angle
_geom_angle_site_symmetry_1
_geom_angle_site_symmetry_3
_geom_angle_publ_flag
N2 Cu1 N3 80.04(19) . . ?
N2 Cu1 N1 79.77(19) . . ?
N3 Cu1 N1 156.08(17) . . ?
N2 Cu1 Cl2 165.67(13) . . ?
N3 Cu1 Cl2 97.48(14) . . ?
N1 Cu1 Cl2 98.91(14) . . ?
N2 Cu1 Cl1 90.11(13) . . ?
N3 Cu1 Cl1 99.39(13) . . ?
N1 Cu1 Cl1 93.35(13) . . ?
Cl2 Cu1 Cl1 104.21(6) . . ?
C10 N2 C7 127.2(5) . . ?
C10 N2 Cu1 117.0(4) . . ?
C7 N2 Cu1 115.8(4) . . ?
C11 N3 C14 106.2(5) . . ?
C11 N3 Cu1 110.9(4) . . ?
C14 N3 Cu1 142.7(4) . . ?
C1 N1 C8 118.1(5) . . ?
C1 N1 Cu1 128.5(4) . . ?
C8 N1 Cu1 113.3(4) . . ?
C11 N4 C13 107.2(5) . . ?
C11 N4 C12 126.0(5) . . ?
C13 N4 C12 126.6(5) . . ?
C6 C7 N2 126.8(5) . . ?
C6 C7 C8 120.1(6) . . ?
N2 C7 C8 113.1(5) . . ?
C14 C13 N4 106.6(5) . . ?
C14 C13 H13 126.7 . . ?
N4 C13 H13 126.7 . . ?
N1 C8 C9 122.5(5) . . ?
N1 C8 C7 117.1(5) . . ?
C9 C8 C7 120.4(5) . . ?
N3 C14 C13 109.2(5) . . ?
N3 C14 H14 125.4 . . ?
C13 C14 H14 125.4 . . ?
N3 C11 N4 110.8(5) . . ?
N3 C11 C10 119.4(5) . . ?
N4 C11 C10 129.8(5) . . ?
N2 C10 C11 112.3(5) . . ?
N2 C10 H10 116(3) . . ?
C11 C10 H10 132(3) . . ?
C7 C6 C5 118.8(5) . . ?
C7 C6 H6 120.6 . . ?
C5 C6 H6 120.6 . . ?
C4 C5 C6 122.4(6) . . ?
C4 C5 H5 118.8 . . ?
C6 C5 H5 118.8 . . ?
C2 C3 C9 119.5(6) . . ?
C2 C3 H3 120.3 . . ?
C9 C3 H3 120.3 . . ?
C5 C4 C9 119.3(6) . . ?
C5 C4 H4 120.3 . . ?
C9 C4 H4 120.3 . . ?
N4 C12 H12A 109.5 . . ?
N4 C12 H12B 109.5 . . ?
H12A C12 H12B 109.5 . . ?
N4 C12 H12C 109.5 . . ?
H12A C12 H12C 109.5 . . ?
H12B C12 H12C 109.5 . . ?
C8 C9 C3 117.8(5) . . ?
C8 C9 C4 118.9(5) . . ?
C3 C9 C4 123.3(6) . . ?
N1 C1 C2 122.4(6) . . ?
N1 C1 H1 118.8 . . ?
C2 C1 H1 118.8 . . ?
C3 C2 C1 119.7(6) . . ?
C3 C2 H2 120.1 . . ?
C1 C2 H2 120.1 . . ?

loop_
_geom_bond_atom_site_label_1
_geom_bond_atom_site_label_2
_geom_bond_distance
_geom_bond_site_symmetry_2
_geom_bond_publ_flag
Cu1 N2 2.005(4) . ?
Cu1 N3 2.022(5) . ?
Cu1 N1 2.046(5) . ?
Cu1 Cl2 2.2467(16) . ?
Cu1 Cl1 2.5313(16) . ?
N2 C10 1.305(7) . ?
N2 C7 1.406(7) . ?
N3 C11 1.343(7) . ?
N3 C14 1.371(7) . ?
N1 C1 1.338(7) . ?
N1 C8 1.383(7) . ?
N4 C11 1.352(8) . ?
N4 C13 1.378(7) . ?
N4 C12 1.478(7) . ?
C7 C6 1.390(7) . ?
C7 C8 1.414(8) . ?
C13 C14 1.374(8) . ?
C13 H13 0.9500 . ?
C8 C9 1.400(8) . ?
C14 H14 0.9500 . ?
C11 C10 1.435(8) . ?
C10 H10 1.05(6) . ?
C6 C5 1.407(8) . ?
C6 H6 0.9500 . ?
C5 C4 1.363(8) . ?
C5 H5 0.9500 . ?
C3 C2 1.370(8) . ?
C3 C9 1.418(8) . ?
C3 H3 0.9500 . ?
C4 C9 1.433(8) . ?
C4 H4 0.9500 . ?
C12 H12A 0.9800 . ?
C12 H12B 0.9800 . ?
C12 H12C 0.9800 . ?
C1 C2 1.408(9) . ?
C1 H1 0.9500 . ?
C2 H2 0.9500 . ?

loop_
_geom_torsion_atom_site_label_1
_geom_torsion_atom_site_label_2
_geom_torsion_atom_site_label_3
_geom_torsion_atom_site_label_4
_geom_torsion
_geom_torsion_site_symmetry_1
_geom_torsion_site_symmetry_2
_geom_torsion_site_symmetry_3
_geom_torsion_site_symmetry_4
_geom_torsion_publ_flag
C10 N2 C7 C6 -7.2(9) . . . . ?
Cu1 N2 C7 C6 172.1(4) . . . . ?
C10 N2 C7 C8 172.3(5) . . . . ?
Cu1 N2 C7 C8 -8.5(6) . . . . ?
C11 N4 C13 C14 0.5(6) . . . . ?
C12 N4 C13 C14 175.9(5) . . . . ?
C1 N1 C8 C9 1.2(8) . . . . ?
Cu1 N1 C8 C9 -175.2(4) . . . . ?
C1 N1 C8 C7 -178.1(4) . . . . ?
Cu1 N1 C8 C7 5.5(6) . . . . ?
C6 C7 C8 N1 -178.8(4) . . . . ?
N2 C7 C8 N1 1.7(7) . . . . ?
C6 C7 C8 C9 1.9(8) . . . . ?
N2 C7 C8 C9 -177.6(5) . . . . ?
C11 N3 C14 C13 0.1(6) . . . . ?
Cu1 N3 C14 C13 -172.3(5) . . . . ?
N4 C13 C14 N3 -0.4(6) . . . . ?
C14 N3 C11 N4 0.2(6) . . . . ?
Cu1 N3 C11 N4 175.3(4) . . . . ?
C14 N3 C11 C10 177.9(5) . . . . ?
Cu1 N3 C11 C10 -7.0(6) . . . . ?
C13 N4 C11 N3 -0.4(6) . . . . ?
C12 N4 C11 N3 -175.9(5) . . . . ?
C13 N4 C11 C10 -177.8(6) . . . . ?
C12 N4 C11 C10 6.7(9) . . . . ?
C7 N2 C10 C11 -178.5(5) . . . . ?
Cu1 N2 C10 C11 2.3(6) . . . . ?
N3 C11 C10 N2 3.4(7) . . . . ?
N4 C11 C10 N2 -179.4(5) . . . . ?
N2 C7 C6 C5 179.8(5) . . . . ?
C8 C7 C6 C5 0.4(8) . . . . ?
C7 C6 C5 C4 -2.3(8) . . . . ?
C6 C5 C4 C9 1.8(9) . . . . ?
N1 C8 C9 C3 -1.7(8) . . . . ?
C7 C8 C9 C3 177.6(5) . . . . ?
N1 C8 C9 C4 178.3(5) . . . . ?
C7 C8 C9 C4 -2.4(8) . . . . ?
C2 C3 C9 C8 1.7(8) . . . . ?
C2 C3 C9 C4 -178.3(5) . . . . ?
C5 C4 C9 C8 0.5(8) . . . . ?
C5 C4 C9 C3 -179.4(5) . . . . ?
C8 N1 C1 C2 -0.6(8) . . . . ?
Cu1 N1 C1 C2 175.1(4) . . . . ?
C9 C3 C2 C1 -1.2(9) . . . . ?
N1 C1 C2 C3 0.7(9) . . . . ?
